data_2004652
loop_
_publ_author_name
'Kim, J.-B.'
'Lee, K.-S.'
'Suh, I.-H.'
'Lee, J.-H.'
'Park, J.-R.'
'Shin, Y.-H.'

_publ_section_title
;
 Strontium Metaborate, SrB~2~O~4~
;
_journal_issue 3
_journal_name_full 'Acta Crystallographica Section C'
_journal_page_first 498
_journal_page_last 500
_journal_paper_doi 10.1107/S0108270195010341
_journal_volume 52
_journal_year 1996
_chemical_formula_iupac 'Sr B2 O4'
_chemical_formula_sum 'B2 O4 Sr'
_chemical_formula_weight 173.24
_space_group_IT_number 60
_symmetry_cell_setting orthorhombic
_symmetry_space_group_name_Hall '-P 2n 2ab'
_symmetry_space_group_name_H-M 'P b c n'
_atom_type_scat_source IntTabIV
_cell_angle_alpha 90
_cell_angle_beta 90
_cell_angle_gamma 90
_cell_formula_units_Z 4
_cell_length_a 12.0135(7)
_cell_length_b 4.339(2)
_cell_length_c 6.5864(4)
_cell_measurement_reflns_used 24
_cell_measurement_temperature 293
_cell_measurement_theta_max 20.12
_cell_measurement_theta_min 15.95
_cell_volume 343.33(16)
_computing_cell_refinement SDP
_computing_data_collection 'SDP (Enraf-Nonius, 1985)'
_computing_data_reduction SDP
_computing_molecular_graphics 'ORTEP (Johnson, 1971)'
_computing_publication_material 'GEOM (Shin, 1978)'
_computing_structure_refinement 'SHELX76(Sheldrick, 1976)'
_computing_structure_solution 'SHELX86(Sheldrick, 1985)'
_diffrn_measurement_device 'Enraf-Nonius CAD-4'
_diffrn_measurement_method '\w/2\q scans'
_diffrn_radiation_type MoK\a
_diffrn_radiation_wavelength 0.71073
_diffrn_reflns_av_R_equivalents 0
_diffrn_reflns_limit_h_max 13
_diffrn_reflns_limit_h_min 0
_diffrn_reflns_limit_k_max 4
_diffrn_reflns_limit_k_min 0
_diffrn_reflns_limit_l_max 7
_diffrn_reflns_limit_l_min 0
_diffrn_reflns_number 363
_diffrn_reflns_theta_max 24
_diffrn_standards_decay_% 1
_diffrn_standards_interval_time 100
_diffrn_standards_number 3
_exptl_absorpt_coefficient_mu 15.082
_exptl_absorpt_correction_T_max 0.9652
_exptl_absorpt_correction_T_min 0.1754
_exptl_absorpt_correction_type 'empirical (SDP; Enraf-Nonius, 1985)'
_exptl_crystal_colour colorless
_exptl_crystal_density_diffrn 3.35
_exptl_crystal_density_meas 3.35
_exptl_crystal_density_method densitometer
_exptl_crystal_description 'rectangular plate'
_exptl_crystal_size_max 0.2
_exptl_crystal_size_mid 0.2
_exptl_crystal_size_min 0.03
_refine_diff_density_max 1.89
_refine_diff_density_min -1.43
_refine_ls_extinction_method none
_refine_ls_goodness_of_fit_obs 1.5271
_refine_ls_hydrogen_treatment 'No H atoms'
_refine_ls_number_parameters 33
_refine_ls_number_reflns 211
_refine_ls_R_factor_obs 0.0504
_refine_ls_shift/esd_max 0.007
_refine_ls_structure_factor_coef F
_refine_ls_weighting_details 'w = 1/[\s^2^(F)+0.001588F^2^]'
_refine_ls_weighting_scheme calc
_refine_ls_wR_factor_obs 0.0551
_reflns_number_observed 211
_reflns_number_total 354
_reflns_observed_criterion F>3\s(F)
_cod_data_source_file oh1085.cif
_cod_data_source_block oh1085a
_cod_depositor_comments
;
The following automatic conversions were performed:

'_refine_ls_weighting_scheme' value 'w = 1/[\s^2^(F)+0.001588F^2^]'
was changed to 'calc'. New tag '_refine_ls_weighting_details' was
created. The value of the new tag was set to 'w =
1/[\s^2^(F)+0.001588F^2^]'.

Automatic conversion script
Id: cif_fix_values 3143 2015-03-26 13:38:13Z robertas 
;
_cod_original_cell_volume 343.3(4)
_cod_database_code 2004652

loop_
_symmetry_equiv_pos_as_xyz
x,y,z
1/2+x,1/2+y,1/2-z
x,-y,1/2+z
1/2-x,1/2+y,z
-x,-y,-z
1/2-x,1/2-y,1/2+z
-x,y,1/2-z
1/2+x,1/2-y,-z

loop_
_atom_site_label
_atom_site_fract_x
_atom_site_fract_y
_atom_site_fract_z
_atom_site_U_iso_or_equiv
Sr .5000 .7378(2) .2500 .007(1)
O(1) .5906(4) .2643(10) .4046(11) .007(4)
O(2) .7116(4) -.1471(14) .3548(11) .013(3)
B .6942(7) .170(2) .3726(19) .009(5)

loop_
_geom_angle_atom_site_label_1
_geom_angle_atom_site_label_2
_geom_angle_atom_site_label_3
_geom_angle_site_symmetry_1
_geom_angle_site_symmetry_2
_geom_angle_site_symmetry_3
_geom_angle
_geom_angle_publ_flag
O(1) Sr O(1) . . 1_565 110.9(2) yes
O(1) Sr O(1) . . 3_564 100.0(2) yes
O(1) Sr O(1) . . 5_666 79.7(2) yes
O(1) Sr O(2) . . 7_665 131.4(2) yes
O(1) Sr O(1) 1_565 . 3_564 99.7(2) yes
O(1) Sr O(1) 1_565 . 5_666 80.7(2) yes
O(1) Sr O(2) 1_565 . 7_665 108.6(2) yes
O(2) Sr O(1) 1_565 . 7_655 131.4(2) yes
O(2) Sr O(1) 1_565 . 7_665 108.6(2) yes
O(1) Sr O(1) 3_564 . 7_655 79.7(2) yes
O(1) Sr O(1) 3_564 . 7_665 80.7(2) yes
O(1) Sr O(1) 7_655 . 5_666 100.0(2) yes
O(1) Sr O(2) 7_655 . 7_665 69.0(2) yes
O(1) Sr O(2) 5_666 . 7_665 79.8(2) yes
Sr O(1) B . . . 126.1(6) yes
O(1) B O(2) . . 4_655 126.9(8) yes
B O(2) B . 4_655 4_655 132.8(7) yes
O(1) Sr O(2) . . 1_565 69.0(2) yes
O(1) Sr O(1) . . 7_655 71.9(2) yes
O(1) Sr O(1) . . 7_665 177.2(2) yes
O(1) Sr O(2) 1_565 . 1_565 50.9(2) yes
O(1) Sr O(1) 1_565 . 7_655 177.2(2) yes
O(1) Sr O(1) 1_565 . 7_665 66.2(2) yes
O(2) Sr O(1) 1_565 . 3_564 79.8(2) yes
O(2) Sr O(1) 1_565 . 5_666 100.2(2) yes
O(2) Sr O(2) 1_565 . 7_665 158.5(2) yes
O(1) Sr O(1) 3_564 . 5_666 179.60(10) yes
O(1) Sr O(2) 3_564 . 7_665 100.2(2) yes
O(1) Sr O(1) 7_655 . 7_665 110.9(2) yes
O(1) Sr O(1) 5_666 . 7_665 99.6(2) yes
O(1) Sr O(2) 7_665 . 7_665 50.9(2) yes
O(1) B O(2) . . . 117.3(7) yes
O(2) B O(2) . . 4_655 115.8(7) yes

loop_
_geom_bond_atom_site_label_1
_geom_bond_atom_site_label_2
_geom_bond_site_symmetry_2
_geom_bond_distance
_geom_bond_publ_flag
Sr O(1) . 2.538(5) yes
Sr O(1) 3_564 2.522(7) yes
Sr O(1) 7_665 2.728(5) yes
O(2) B . 1.395(12) yes
Sr O(1) 1_565 2.728(5) yes
Sr O(1) 7_655 2.538(5) yes
Sr O(2) 7_665 2.681(5) yes
B O(2) 4_655 1.388(11) yes
Sr O(2) 1_565 2.681(5) yes
Sr O(1) 5_666 2.522(7) yes
O(1) B . 1.328(10) yes
